data_2243104
loop_
_publ_author_name
'Kiran Kumar, Haruvegowda'
'Yathirajan, Hemmige S.'
'Foro, Sabine'
'Glidewell, Christopher'

_publ_section_title
;
 Twelve 4-(4-methoxyphenyl)piperazin-1-ium salts containing organic
 anions: supramolecular assembly in one, two and three dimensions
;
_journal_coeditor_code EX2024
_journal_issue 10
_journal_name_full 'Acta Crystallographica Section E'
_journal_page_first 1494
_journal_page_last 1506
_journal_paper_doi 10.1107/S2056989019012702
_journal_volume 75
_journal_year 2019
_chemical_formula_iupac 'C11 H17 N2 O +, C4 H5 O4 -'
_chemical_formula_moiety 'C11 H17 N2 O, C4 H5 O4'
_chemical_formula_sum 'C15 H22 N2 O5'
_chemical_formula_weight 310.35
_chemical_name_systematic
;
4-(4-Methoxyphenyl)piperazin-1-ium hydrogensuccinate
;
_space_group_crystal_system orthorhombic
_space_group_IT_number 33
_space_group_name_Hall 'P 2c -2n'
_space_group_name_H-M_alt 'P n a 21'
_symmetry_space_group_name_Hall 'P 2c -2n'
_symmetry_space_group_name_H-M 'P n a 21'
_atom_sites_solution_hydrogens mixed
_atom_sites_solution_primary difmap
_audit_creation_method SHELXL-2014
_cell_angle_alpha 90
_cell_angle_beta 90
_cell_angle_gamma 90
_cell_formula_units_Z 4
_cell_length_a 9.3225(9)
_cell_length_b 28.261(3)
_cell_length_c 5.8228(8)
_cell_measurement_reflns_used 2423
_cell_measurement_temperature 296(2)
_cell_measurement_theta_max 27.839
_cell_measurement_theta_min 2.617
_cell_volume 1534.1(3)
_computing_cell_refinement
;
CrysAlis RED (Oxford Diffraction, 2009)
;
_computing_data_collection
;
CrysAlis CCD (Oxford Diffraction, 2009)
;
_computing_data_reduction
;
CrysAlis RED (Oxford Diffraction, 2009)
;
_computing_molecular_graphics
;
PLATON (Spek, 2009)
;
_computing_publication_material
;
SHELXL-2014 (Sheldrick, 2015b) and PLATON (Spek, 2009)
;
_computing_structure_refinement
;
SHELXL-2014 (Sheldrick, 2015b)
;
_computing_structure_solution
;
SHELXT (Sheldrick, 2015a)
;
_diffrn_ambient_temperature 296(2)
_diffrn_measured_fraction_theta_full 0.999
_diffrn_measured_fraction_theta_max 0.947
_diffrn_measurement_device_type
;
Oxford Diffraction Xcalibur
with Sapphire CCD
;
_diffrn_measurement_method '\w scans'
_diffrn_radiation_monochromator graphite
_diffrn_radiation_type MoK\a
_diffrn_radiation_wavelength 0.71073
_diffrn_reflns_av_R_equivalents 0.0183
_diffrn_reflns_av_unetI/netI 0.0213
_diffrn_reflns_limit_h_max 11
_diffrn_reflns_limit_h_min -6
_diffrn_reflns_limit_k_max 27
_diffrn_reflns_limit_k_min -36
_diffrn_reflns_limit_l_max 5
_diffrn_reflns_limit_l_min -7
_diffrn_reflns_number 5828
_diffrn_reflns_theta_full 25.242
_diffrn_reflns_theta_max 27.491
_diffrn_reflns_theta_min 2.617
_diffrn_source 'Enhance (Mo) X-ray Source'
_diffrn_standards_decay_% 0
_diffrn_standards_interval_count 0
_diffrn_standards_interval_time 0
_diffrn_standards_number 0
_exptl_absorpt_coefficient_mu 0.101
_exptl_absorpt_correction_T_max 0.976
_exptl_absorpt_correction_T_min 0.816
_exptl_absorpt_correction_type multi-scan
_exptl_absorpt_process_details
;
(CrysAlis RED; Oxford Diffraction, 2009)
;
_exptl_crystal_colour colourless
_exptl_crystal_density_diffrn 1.344
_exptl_crystal_description block
_exptl_crystal_F_000 664
_exptl_crystal_size_max 0.440
_exptl_crystal_size_mid 0.420
_exptl_crystal_size_min 0.240
_refine_diff_density_max 0.159
_refine_diff_density_min -0.244
_refine_ls_abs_structure_details
;
Flack <i>x</i> determined using 460 quotients
[(<i>I</i>^+^)-(<i>I</i>^-^)]/[(<i>I</i>^+^)+(<i>I</i>^-^)]
(Parsons <i>et al.</i>,  2013)
;
_refine_ls_extinction_method none
_refine_ls_goodness_of_fit_ref 1.138
_refine_ls_hydrogen_treatment mixed
_refine_ls_matrix_type full
_refine_ls_number_parameters 233
_refine_ls_number_reflns 2419
_refine_ls_number_restraints 16
_refine_ls_restrained_S_all 1.135
_refine_ls_R_factor_all 0.0544
_refine_ls_R_factor_gt 0.0426
_refine_ls_shift/su_max 0.000
_refine_ls_shift/su_mean 0.000
_refine_ls_structure_factor_coef Fsqd
_refine_ls_weighting_details 'w=1/[\s^2^(Fo^2^)+(0.0459P)^2^+0.3560P] where P=(Fo^2^+2Fc^2^)/3'
_refine_ls_weighting_scheme calc
_refine_ls_wR_factor_gt 0.0966
_refine_ls_wR_factor_ref 0.1043
_reflns_number_gt 2053
_reflns_number_total 2419
_reflns_threshold_expression 'I > 2\s(I)'
_cod_data_source_file ex2024sup1.cif
_cod_data_source_block VIII
_cod_database_code 2243104
_shelx_space_group_comment
;
The symmetry employed for this shelxl refinement is uniquely defined
by the following loop, which should always be used as a source of
symmetry information in preference to the above space-group names.
They are only intended as comments.
;
_shelx_estimated_absorpt_t_min 0.957
_shelx_estimated_absorpt_t_max 0.976
_shelxl_version_number 2.014

loop_
_space_group_symop_operation_xyz
'x, y, z'
'-x, -y, z+1/2'
'-x+1/2, y+1/2, z+1/2'
'x+1/2, -y+1/2, z'

loop_
_atom_site_type_symbol
_atom_site_label
_atom_site_fract_x
_atom_site_fract_y
_atom_site_fract_z
_atom_site_U_iso_or_equiv
_atom_site_adp_type
_atom_site_calc_flag
_atom_site_occupancy
_atom_site_disorder_assembly
_atom_site_disorder_group
N N1 0.5210(3) 0.66867(8) 0.5428(5) 0.0395(6) Uani d 1 . .
H H11 0.580(3) 0.6921(11) 0.556(7) 0.047 Uiso d 1 . .
H H12 0.435(3) 0.6801(10) 0.623(7) 0.047 Uiso d 1 . .
C C2 0.5853(3) 0.62541(9) 0.6443(7) 0.0435(7) Uani d 1 . .
H H2A 0.6135 0.6317 0.8018 0.052 Uiso calc 1 . .
H H2B 0.6704 0.6167 0.5586 0.052 Uiso calc 1 . .
C C3 0.4786(3) 0.58515(9) 0.6388(6) 0.0414(7) Uani d 1 . .
H H3A 0.5238 0.5568 0.6992 0.050 Uiso calc 1 . .
H H3B 0.3981 0.5929 0.7374 0.050 Uiso calc 1 . .
N N4 0.4259(2) 0.57556(7) 0.4075(5) 0.0347(5) Uani d 1 . .
C C5 0.3676(3) 0.61875(9) 0.3026(6) 0.0439(7) Uani d 1 . .
H H5A 0.2824 0.6284 0.3859 0.053 Uiso calc 1 . .
H H5B 0.3397 0.6120 0.1454 0.053 Uiso calc 1 . .
C C6 0.4745(3) 0.65878(10) 0.3038(6) 0.0479(8) Uani d 1 . .
H H6A 0.5570 0.6503 0.2110 0.058 Uiso calc 1 . .
H H6B 0.4312 0.6869 0.2380 0.058 Uiso calc 1 . .
C C21 0.3353(3) 0.53502(9) 0.3862(5) 0.0331(6) Uani d 1 . .
C C22 0.3336(3) 0.49886(9) 0.5496(6) 0.0394(7) Uani d 1 . .
H H22 0.3926 0.5011 0.6779 0.047 Uiso calc 1 . .
C C23 0.2451(3) 0.45967(10) 0.5241(6) 0.0440(7) Uani d 1 . .
H H23 0.2456 0.4361 0.6354 0.053 Uiso calc 1 . .
C C24 0.1567(3) 0.45534(9) 0.3356(6) 0.0407(7) Uani d 1 . .
C C25 0.1589(3) 0.48988(10) 0.1703(7) 0.0484(8) Uani d 1 . .
H H25 0.1013 0.4870 0.0406 0.058 Uiso calc 1 . .
C C26 0.2469(3) 0.52924(10) 0.1961(6) 0.0464(8) Uani d 1 . .
H H26 0.2466 0.5524 0.0826 0.056 Uiso calc 1 . .
O O24 0.0728(2) 0.41532(8) 0.3280(5) 0.0620(8) Uani d 1 . .
C C27 -0.0230(4) 0.41098(13) 0.1399(9) 0.0729(12) Uani d 1 . .
H H27A -0.0790 0.3827 0.1572 0.109 Uiso calc 1 . .
H H27B 0.0307 0.4094 -0.0005 0.109 Uiso calc 1 . .
H H27C -0.0856 0.4379 0.1358 0.109 Uiso calc 1 . .
C C31 0.7061(15) 0.7714(3) 0.797(3) 0.0296(18) Uani d 0.660(15) A 1
O O31 0.7173(15) 0.7375(5) 0.655(3) 0.0463(18) Uani d 0.660(15) A 1
O O32 0.7811(18) 0.8079(5) 0.790(4) 0.0443(15) Uani d 0.660(15) A 1
C C32 0.5909(9) 0.7663(3) 0.9790(16) 0.0375(16) Uani d 0.660(15) A 1
H H32A 0.6331 0.7517 1.1138 0.045 Uiso calc 0.660(15) A 1
H H32B 0.5175 0.7450 0.9216 0.045 Uiso calc 0.660(15) A 1
C C33 0.5200(11) 0.8123(3) 1.0509(19) 0.056(3) Uani d 0.660(15) A 1
H H33A 0.5933 0.8339 1.1050 0.067 Uiso calc 0.660(15) A 1
H H33B 0.4747 0.8265 0.9178 0.067 Uiso calc 0.660(15) A 1
C C34 0.4093(16) 0.8060(6) 1.237(3) 0.0468(19) Uani d 0.660(15) A 1
O O33 0.3172(11) 0.8361(3) 1.279(2) 0.086(3) Uani d 0.660(15) A 1
O O34 0.4253(19) 0.7688(5) 1.359(2) 0.065(3) Uani d 0.660(15) A 1
H H34 0.3533 0.7647 1.4378 0.098 Uiso calc 0.660(15) A 1
C C41 0.702(3) 0.7808(8) 0.792(6) 0.0296(18) Uani d 0.340(15) A 2
O O41 0.736(3) 0.7440(11) 0.678(7) 0.0463(18) Uani d 0.340(15) A 2
O O42 0.782(4) 0.8158(10) 0.816(8) 0.0443(15) Uani d 0.340(15) A 2
C C42 0.567(2) 0.7768(6) 0.934(3) 0.0375(16) Uani d 0.340(15) A 2
H H42A 0.4853 0.7819 0.8332 0.045 Uiso calc 0.340(15) A 2
H H42B 0.5601 0.7447 0.9916 0.045 Uiso calc 0.340(15) A 2
C C43 0.555(2) 0.8103(7) 1.134(3) 0.056(3) Uani d 0.340(15) A 2
H H43A 0.5570 0.8425 1.0770 0.067 Uiso calc 0.340(15) A 2
H H43B 0.6369 0.8060 1.2337 0.067 Uiso calc 0.340(15) A 2
C C44 0.419(3) 0.8032(11) 1.272(5) 0.0468(19) Uani d 0.340(15) A 2
O O43 0.304(2) 0.8221(6) 1.225(5) 0.086(3) Uani d 0.340(15) A 2
O O44 0.425(4) 0.7694(12) 1.418(5) 0.065(3) Uani d 0.340(15) A 2
H H44 0.3490 0.7681 1.4892 0.098 Uiso calc 0.340(15) A 2

loop_
_atom_site_aniso_label
_atom_site_aniso_U_11
_atom_site_aniso_U_22
_atom_site_aniso_U_33
_atom_site_aniso_U_12
_atom_site_aniso_U_13
_atom_site_aniso_U_23
N1 0.0367(12) 0.0305(11) 0.0512(17) -0.0052(10) 0.0144(13) -0.0049(11)
C2 0.0389(14) 0.0366(13) 0.055(2) -0.0012(11) -0.0002(16) -0.0023(14)
C3 0.0440(15) 0.0361(13) 0.0440(18) -0.0024(11) -0.0032(15) 0.0033(13)
N4 0.0388(12) 0.0296(10) 0.0357(13) -0.0015(9) 0.0050(11) -0.0003(10)
C5 0.0592(17) 0.0331(12) 0.0395(17) -0.0042(12) -0.0014(16) 0.0044(13)
C6 0.0606(18) 0.0386(14) 0.0446(19) -0.0070(13) 0.0126(18) 0.0056(14)
C21 0.0345(13) 0.0314(12) 0.0333(16) 0.0023(10) 0.0055(12) -0.0008(11)
C22 0.0421(15) 0.0354(13) 0.0406(17) 0.0004(11) -0.0064(14) 0.0037(13)
C23 0.0483(16) 0.0366(14) 0.0472(19) -0.0025(12) -0.0064(16) 0.0123(13)
C24 0.0370(13) 0.0332(12) 0.052(2) -0.0019(11) -0.0022(15) 0.0026(13)
C25 0.0533(17) 0.0456(15) 0.046(2) -0.0059(13) -0.0156(17) 0.0056(15)
C26 0.0587(18) 0.0414(14) 0.0391(19) -0.0073(13) -0.0055(16) 0.0104(14)
O24 0.0604(13) 0.0480(11) 0.078(2) -0.0194(10) -0.0266(15) 0.0143(12)
C27 0.067(2) 0.061(2) 0.090(3) -0.0233(17) -0.036(2) 0.011(2)
C31 0.0307(14) 0.020(4) 0.0377(18) 0.002(3) 0.0121(15) 0.002(4)
O31 0.039(4) 0.043(4) 0.056(4) -0.018(2) 0.025(4) -0.025(2)
O32 0.0467(11) 0.029(4) 0.057(5) -0.011(3) 0.027(2) -0.014(3)
C32 0.043(3) 0.025(3) 0.045(4) 0.002(2) 0.019(3) 0.004(2)
C33 0.069(5) 0.0348(18) 0.064(7) 0.008(3) 0.043(5) 0.009(4)
C34 0.053(3) 0.032(2) 0.055(5) 0.0033(16) 0.031(3) -0.001(2)
O33 0.097(3) 0.054(5) 0.107(7) 0.039(4) 0.067(4) 0.016(4)
O34 0.0654(15) 0.0655(15) 0.065(8) 0.0228(12) 0.054(5) 0.026(4)
C41 0.0307(14) 0.020(4) 0.0377(18) 0.002(3) 0.0121(15) 0.002(4)
O41 0.039(4) 0.043(4) 0.056(4) -0.018(2) 0.025(4) -0.025(2)
O42 0.0467(11) 0.029(4) 0.057(5) -0.011(3) 0.027(2) -0.014(3)
C42 0.043(3) 0.025(3) 0.045(4) 0.002(2) 0.019(3) 0.004(2)
C43 0.069(5) 0.0348(18) 0.064(7) 0.008(3) 0.043(5) 0.009(4)
C44 0.053(3) 0.032(2) 0.055(5) 0.0033(16) 0.031(3) -0.001(2)
O43 0.097(3) 0.054(5) 0.107(7) 0.039(4) 0.067(4) 0.016(4)
O44 0.0654(15) 0.0655(15) 0.065(8) 0.0228(12) 0.054(5) 0.026(4)

loop_
_atom_type_symbol
_atom_type_description
_atom_type_scat_dispersion_real
_atom_type_scat_dispersion_imag
_atom_type_scat_source
C C 0.0033 0.0016 'International Tables Vol C Tables 4.2.6.8 and 6.1.1.4'
H H 0.0000 0.0000 'International Tables Vol C Tables 4.2.6.8 and 6.1.1.4'
N N 0.0061 0.0033 'International Tables Vol C Tables 4.2.6.8 and 6.1.1.4'
O O 0.0106 0.0060 'International Tables Vol C Tables 4.2.6.8 and 6.1.1.4'

loop_
_geom_angle_atom_site_label_1
_geom_angle_atom_site_label_2
_geom_angle_atom_site_label_3
_geom_angle
C6 N1 C2 109.6(2)
C6 N1 H11 114(3)
C2 N1 H11 110(2)
C6 N1 H12 106(2)
C2 N1 H12 114(2)
H11 N1 H12 103(3)
N1 C2 C3 110.2(2)
N1 C2 H2A 109.6
C3 C2 H2A 109.6
N1 C2 H2B 109.6
C3 C2 H2B 109.6
H2A C2 H2B 108.1
N4 C3 C2 112.4(3)
N4 C3 H3A 109.1
C2 C3 H3A 109.1
N4 C3 H3B 109.1
C2 C3 H3B 109.1
H3A C3 H3B 107.9
C21 N4 C3 115.3(2)
C21 N4 C5 114.3(2)
C3 N4 C5 110.7(2)
N4 C5 C6 112.1(2)
N4 C5 H5A 109.2
C6 C5 H5A 109.2
N4 C5 H5B 109.2
C6 C5 H5B 109.2
H5A C5 H5B 107.9
N1 C6 C5 109.8(3)
N1 C6 H6A 109.7
C5 C6 H6A 109.7
N1 C6 H6B 109.7
C5 C6 H6B 109.7
H6A C6 H6B 108.2
C26 C21 C22 116.7(2)
C26 C21 N4 120.9(3)
C22 C21 N4 122.3(3)
C23 C22 C21 121.2(3)
C23 C22 H22 119.4
C21 C22 H22 119.4
C24 C23 C22 120.8(3)
C24 C23 H23 119.6
C22 C23 H23 119.6
C25 C24 O24 124.8(3)
C25 C24 C23 119.1(3)
O24 C24 C23 116.0(3)
C24 C25 C26 120.2(3)
C24 C25 H25 119.9
C26 C25 H25 119.9
C21 C26 C25 122.0(3)
C21 C26 H26 119.0
C25 C26 H26 119.0
C24 O24 C27 117.0(3)
O24 C27 H27A 109.5
O24 C27 H27B 109.5
H27A C27 H27B 109.5
O24 C27 H27C 109.5
H27A C27 H27C 109.5
H27B C27 H27C 109.5
O32 C31 O31 123.7(8)
O32 C31 C32 120.0(6)
O31 C31 C32 116.3(6)
C31 C32 C33 114.8(6)
C31 C32 H32A 108.6
C33 C32 H32A 108.6
C31 C32 H32B 108.6
C33 C32 H32B 108.6
H32A C32 H32B 107.5
C34 C33 C32 113.3(6)
C34 C33 H33A 108.9
C32 C33 H33A 108.9
C34 C33 H33B 108.9
C32 C33 H33B 108.9
H33A C33 H33B 107.7
O33 C34 O34 122.3(7)
O33 C34 C33 122.8(7)
O34 C34 C33 114.7(6)
C34 O34 H34 109.5
O42 C41 O41 124.3(15)
O42 C41 C42 119.7(12)
O41 C41 C42 115.3(12)
C43 C42 C41 116.0(12)
C43 C42 H42A 108.3
C41 C42 H42A 108.3
C43 C42 H42B 108.3
C41 C42 H42B 108.3
H42A C42 H42B 107.4
C42 C43 C44 113.1(15)
C42 C43 H43A 109.0
C44 C43 H43A 109.0
C42 C43 H43B 109.0
C44 C43 H43B 109.0
H43A C43 H43B 107.8
O43 C44 O44 120.3(16)
O43 C44 C43 123.7(14)
O44 C44 C43 114.8(12)
C44 O44 H44 109.5

loop_
_geom_bond_atom_site_label_1
_geom_bond_atom_site_label_2
_geom_bond_distance
N1 C6 1.484(5)
N1 C2 1.484(4)
N1 H11 0.86(3)
N1 H12 0.98(3)
C2 C3 1.512(4)
C2 H2A 0.9700
C2 H2B 0.9700
C3 N4 1.459(4)
C3 H3A 0.9700
C3 H3B 0.9700
N4 C21 1.429(3)
N4 C5 1.469(3)
C5 C6 1.508(4)
C5 H5A 0.9700
C5 H5B 0.9700
C6 H6A 0.9700
C6 H6B 0.9700
C21 C26 1.390(4)
C21 C22 1.396(4)
C22 C23 1.388(4)
C22 H22 0.9300
C23 C24 1.378(5)
C23 H23 0.9300
C24 C25 1.371(4)
C24 O24 1.376(3)
C25 C26 1.390(4)
C25 H25 0.9300
C26 H26 0.9300
O24 C27 1.419(5)
C27 H27A 0.9600
C27 H27B 0.9600
C27 H27C 0.9600
C31 O32 1.247(5)
C31 O31 1.270(7)
C31 C32 1.513(6)
C32 C33 1.517(7)
C32 H32A 0.9700
C32 H32B 0.9700
C33 C34 1.505(6)
C33 H33A 0.9700
C33 H33B 0.9700
C34 O33 1.233(9)
C34 O34 1.280(6)
O34 H34 0.8200
C41 O42 1.247(9)
C41 O41 1.271(10)
C41 C42 1.514(9)
C42 C43 1.507(11)
C42 H42A 0.9700
C42 H42B 0.9700
C43 C44 1.508(10)
C43 H43A 0.9700
C43 H43B 0.9700
C44 O43 1.235(13)
C44 O44 1.282(9)
O44 H44 0.8200

loop_
_geom_hbond_atom_site_label_D
_geom_hbond_atom_site_label_H
_geom_hbond_atom_site_label_A
_geom_hbond_site_symmetry_A
_geom_hbond_distance_DH
_geom_hbond_distance_HA
_geom_hbond_distance_DA
_geom_hbond_angle_DHA
_geom_hbond_publ_flag
N1 H11 O31 . 0.86(3) 1.90(3) 2.750(15) 167(4) no
N1 H12 O32 4_465 0.98(3) 1.77(4) 2.741(19) 171(3) no
O34 H34 O31 4_466 0.82 1.79 2.60(2) 168 no
N1 H11 O41 . 0.86(3) 2.18(4) 3.03(3) 165(4) no
N1 H12 O42 4_465 0.98(3) 1.82(5) 2.77(4) 163(3) no
O44 H44 O41 4_466 0.82 1.56 2.35(2) 161 no
C3 H3A Cg2 2_665 0.97 2.76 3.652(3) 154 no

loop_
_geom_torsion_atom_site_label_1
_geom_torsion_atom_site_label_2
_geom_torsion_atom_site_label_3
_geom_torsion_atom_site_label_4
_geom_torsion
C6 N1 C2 C3 -57.9(3)
N1 C2 C3 N4 56.2(3)
C2 C3 N4 C21 174.2(2)
C2 C3 N4 C5 -54.0(3)
C21 N4 C5 C6 -172.9(3)
C3 N4 C5 C6 54.8(3)
C2 N1 C6 C5 58.5(3)
N4 C5 C6 N1 -57.4(3)
C3 N4 C21 C26 161.9(3)
C5 N4 C21 C26 31.8(4)
C3 N4 C21 C22 -19.9(4)
C5 N4 C21 C22 -150.0(3)
C26 C21 C22 C23 -1.3(4)
N4 C21 C22 C23 -179.6(3)
C21 C22 C23 C24 0.2(5)
C22 C23 C24 C25 1.2(5)
C22 C23 C24 O24 -179.5(3)
O24 C24 C25 C26 179.3(3)
C23 C24 C25 C26 -1.5(5)
C22 C21 C26 C25 1.0(4)
N4 C21 C26 C25 179.3(3)
C24 C25 C26 C21 0.4(5)
C25 C24 O24 C27 -3.1(5)
C23 C24 O24 C27 177.7(3)
O32 C31 C32 C33 32(2)
O31 C31 C32 C33 -146(2)
C31 C32 C33 C34 -178.3(12)
C32 C33 C34 O33 -162(2)
C32 C33 C34 O34 23(2)
O42 C41 C42 C43 -13(5)
O41 C41 C42 C43 157(4)
C41 C42 C43 C44 -178(2)
C42 C43 C44 O43 -86(4)
C42 C43 C44 O44 82(4)

_cod_database_fobs_code 2243104
